data_2006454
loop_
_publ_author_name
'Dickman, Michael H.'

_publ_section_title
Bis(1,1,1,5,5,5-hexafluoroacetylacetonato-<i>O</i>,<i>O</i>')bis(2,2,6,6-tetramethylpiperidinyl-1-oxy-<i>O</i>)cobalt(II)
_journal_issue 9
_journal_name_full 'Acta Crystallographica Section C'
_journal_page_first 1192
_journal_page_last 1195
_journal_paper_doi 10.1107/S0108270197005945
_journal_volume 53
_journal_year 1997
_chemical_formula_moiety '[Co (C5 H1 F6 O2)2 (C9 H18 N1 O2)2]'
_chemical_formula_sum 'C28 H38 Co F12 N2 O6'
_chemical_formula_weight 785.53
_chemical_name_systematic
;
bis(2,2,6,6-tetramethyl-piperidinyl-1-oxy-O)bis(1,1,1,5,5,5-
hexafluoroacetylacetonato-O,O")cobalt(II)
;
_space_group_IT_number 14
_symmetry_cell_setting monoclinic
_symmetry_space_group_name_Hall '-P 2ybc'
_symmetry_space_group_name_H-M 'P 1 21/c 1'
_audit_creation_method SHELXL
_cell_angle_alpha 90.00
_cell_angle_beta 112.530(10)
_cell_angle_gamma 90.00
_cell_formula_units_Z 2
_cell_length_a 10.3960(10)
_cell_length_b 14.468(2)
_cell_length_c 12.155(2)
_cell_measurement_reflns_used 40
_cell_measurement_temperature 173(2)
_cell_measurement_theta_max 12.494
_cell_measurement_theta_min 4.831
_cell_volume 1688.7(4)
_computing_cell_refinement XSCANS
_computing_data_collection 'XSCANS (Siemens, 1990a)'
_computing_data_reduction XSCANS
_computing_molecular_graphics 'SHELXTL (Siemens, 1990b)'
_computing_publication_material SHELXTL
_computing_structure_refinement 'SHELXL93 (Sheldrick, 1993)'
_computing_structure_solution 'SHELXS86 (Sheldrick, 1990)'
_diffrn_ambient_temperature 173(2)
_diffrn_measurement_device 'Siemens P4/RA'
_diffrn_measurement_method '2\q/\w scans'
_diffrn_radiation_monochromator graphite
_diffrn_radiation_source 'rotating anode'
_diffrn_radiation_type MoK\a
_diffrn_radiation_wavelength 0.71073
_diffrn_reflns_av_R_equivalents 0.049
_diffrn_reflns_av_sigmaI/netI 0.0544
_diffrn_reflns_limit_h_max 13
_diffrn_reflns_limit_h_min -1
_diffrn_reflns_limit_k_max 18
_diffrn_reflns_limit_k_min -18
_diffrn_reflns_limit_l_max 14
_diffrn_reflns_limit_l_min -15
_diffrn_reflns_number 9488
_diffrn_reflns_theta_max 28.51
_diffrn_reflns_theta_min 2.12
_diffrn_standards_decay_% 5.6
_diffrn_standards_interval_count 97
_diffrn_standards_number 3
_exptl_absorpt_coefficient_mu 0.617
_exptl_absorpt_correction_type none
_exptl_crystal_colour Red
_exptl_crystal_density_diffrn 1.545
_exptl_crystal_density_method 'not measured'
_exptl_crystal_description Block
_exptl_crystal_F_000 806
_exptl_crystal_size_max 0.4
_exptl_crystal_size_mid 0.2
_exptl_crystal_size_min 0.2
_refine_diff_density_max 0.43
_refine_diff_density_min -0.47
_refine_ls_extinction_method none
_refine_ls_goodness_of_fit_all 1.03
_refine_ls_goodness_of_fit_obs 1.089
_refine_ls_hydrogen_treatment 'H atoms refined isotropically'
_refine_ls_matrix_type full
_refine_ls_number_parameters 303
_refine_ls_number_reflns 3886
_refine_ls_number_restraints 0
_refine_ls_restrained_S_all 1.034
_refine_ls_restrained_S_obs 1.089
_refine_ls_R_factor_all 0.0711
_refine_ls_R_factor_obs .044
_refine_ls_shift/esd_max 0.017
_refine_ls_shift/esd_mean 0.001
_refine_ls_structure_factor_coef Fsqd
_refine_ls_weighting_details 'w = 1/[\s^2^(Fo^2^)+(0.0510P)^2^+0.5850P] where P=(Fo^2^+2Fc^2^)/3'
_refine_ls_weighting_scheme calc
_refine_ls_wR_factor_all 0.112
_refine_ls_wR_factor_obs .0989
_reflns_number_observed 2821
_reflns_number_total 3886
_reflns_observed_criterion >2sigma(I)
_cod_data_source_file bk1320.cif
_cod_data_source_block cot1
_cod_depositor_comments
;
The following automatic conversions were performed:
'_symmetry_cell_setting' value 'Monoclinic' changed to 'monoclinic'
according to '/home/saulius/struct/CIF-dictionaries/cif_core.dic'
dictionary named 'cif_core.dic' version 2.4.1 from 2010-06-29.

Automatic conversion script
Id: cif_fix_enum 1527 2010-12-29 10:47:43Z saulius 
;
_cod_original_sg_symbol_H-M 'P 21/c'
_cod_database_code 2006454

loop_
_symmetry_equiv_pos_as_xyz
'x, y, z'
'-x, y+1/2, -z+1/2'
'-x, -y, -z'
'x, -y-1/2, z-1/2'

loop_
_atom_site_aniso_label
_atom_site_aniso_U_11
_atom_site_aniso_U_22
_atom_site_aniso_U_33
_atom_site_aniso_U_12
_atom_site_aniso_U_13
_atom_site_aniso_U_23
Co .0244(2) .0206(2) .0186(2) .0043(2) .0072(2) .0008(2)
N .0285(10) .0249(10) .0255(10) -.0034(8) .0142(8) -.0025(8)
O1 .0356(12) .0320(10) .0251(10) -.0046(9) .0172(9) -.0008(8)
O2 .0303(9) .0322(9) .0241(8) .0078(8) .0050(7) -.0033(7)
O3 .0283(9) .0238(8) .0253(8) .0025(7) .0100(7) -.0005(7)
C1 .0280(12) .0213(11) .0378(13) -.0005(10) .0150(11) .0006(10)
C2 .051(2) .0318(14) .048(2) .0024(13) .025(2) .0122(13)
C3 .052(2) .043(2) .044(2) -.0001(14) .032(2) .0116(13)
C4 .0361(15) .045(2) .0263(12) .0053(12) .0165(12) .0051(11)
C5 .0316(12) .0276(12) .0244(11) -.0006(10) .0141(10) -.0041(9)
C6 .036(2) .0298(14) .053(2) .0022(12) .0192(14) -.0059(13)
C7 .0352(15) .0334(15) .045(2) -.0033(12) .0146(13) -.0108(13)
C8 .046(2) .0293(13) .0370(15) .0087(13) .0162(13) .0011(12)
C9 .045(2) .044(2) .039(2) -.0158(14) .0236(14) -.0191(13)
C10 .0242(11) .0319(12) .0217(11) .0009(10) .0092(9) .0021(10)
C11 .0232(12) .0288(12) .0301(12) .0071(10) .0076(10) .0054(10)
C12 .0239(11) .0232(11) .0279(12) .0023(9) .0136(10) .0056(9)
C13 .0268(12) .048(2) .0273(12) .0050(11) .0036(10) -.0041(11)
C14 .0328(13) .0237(11) .0375(13) .0028(10) .0157(11) .0018(10)
F1 .0442(11) .153(2) .0357(9) .0253(13) .0018(8) -.0413(12)
F2 .0559(11) .0592(11) .0372(9) .0178(10) -.0102(9) .0000(8)
F3 .0678(14) .0719(14) .0554(12) -.0338(12) -.0043(11) -.0030(10)
F4 .124(2) .0353(9) .0819(14) .0160(11) .0830(14) .0049(9)
F5 .0709(13) .0446(10) .0670(12) .0340(10) -.0012(11) -.0053(9)
F6 .0516(11) .0294(8) .0914(15) -.0069(8) .0319(11) -.0149(9)

loop_
_atom_site_label
_atom_site_fract_x
_atom_site_fract_y
_atom_site_fract_z
_atom_site_U_iso_or_equiv
_atom_site_thermal_displace_type
_atom_site_calc_flag
_atom_site_refinement_flags
_atom_site_occupancy
_atom_site_disorder_group
_atom_site_type_symbol
Co .0000 .0000 .0000 .02149(13) Uani d S 1 . Co
N .1751(2) .08668(13) -.1517(2) .0251(4) Uani d . 1 . N
O1 .1533(2) .05383(14) -.0607(2) .0293(4) Uani d P .90 . O
O1A .084(2) .0768(14) -.1034(19) .036(5) Uiso d P .10 . O
O2 .1543(2) .01076(12) .16462(14) .0305(4) Uani d . 1 . O
O3 .0730(2) -.12909(11) -.01484(14) .0259(4) Uani d . 1 . O
C1 .2281(3) .1845(2) -.1349(2) .0284(5) Uani d . 1 . C
C2 .2425(4) .2182(2) -.2494(3) .0418(7) Uani d . 1 . C
C3 .3131(4) .1484(2) -.3005(3) .0422(7) Uani d . 1 . C
C4 .2235(3) .0623(2) -.3345(2) .0344(6) Uani d . 1 . C
C5 .2042(3) .0156(2) -.2291(2) .0269(5) Uani d . 1 . C
C6 .1227(3) .2435(2) -.1087(3) .0389(6) Uani d . 1 . C
C7 .3681(3) .1865(2) -.0300(3) .0382(6) Uani d . 1 . C
C8 .3364(3) -.0370(2) -.1523(3) .0372(6) Uani d . 1 . C
C9 .0809(3) -.0498(2) -.2746(3) .0405(7) Uani d . 1 . C
C10 .2473(2) -.0472(2) .2128(2) .0258(5) Uani d . 1 . C
C11 .2683(3) -.1329(2) .1695(2) .0281(5) Uani d . 1 . C
C12 .1805(2) -.1657(2) .0586(2) .0239(5) Uani d . 1 . C
C13 .3530(3) -.0160(2) .3352(2) .0359(6) Uani d . 1 . C
C14 .2175(3) -.2582(2) .0161(2) .0307(5) Uani d . 1 . C
F1 .2909(2) .0181(2) .4010(2) .0816(8) Uani d . 1 . F
F2 .4368(2) -.08258(13) .39626(15) .0592(5) Uani d . 1 . F
F3 .4343(2) .0499(2) .3220(2) .0734(7) Uani d . 1 . F
F4 .2489(3) -.24676(12) -.0782(2) .0673(6) Uani d . 1 . F
F5 .3239(2) -.30157(13) .0971(2) .0691(6) Uani d . 1 . F
F6 .1119(2) -.31680(11) -.0146(2) .0561(5) Uani d . 1 . F
H1C2 .153(4) .231(2) -.305(3) .053(10) Uiso d . 1 . H
H2C2 .290(4) .274(2) -.232(3) .050(9) Uiso d . 1 . H
H1C3 .407(3) .1342(19) -.244(3) .031(7) Uiso d . 1 . H
H2C3 .328(4) .174(2) -.366(3) .055(10) Uiso d . 1 . H
H1C4 .135(3) .0805(18) -.389(2) .025(7) Uiso d . 1 . H
H2C4 .258(3) .018(2) -.371(3) .046(9) Uiso d . 1 . H
H1C6 .116(3) .2273(19) -.037(3) .033(8) Uiso d . 1 . H
H2C6 .153(3) .307(2) -.104(3) .037(8) Uiso d . 1 . H
H3C6 .030(3) .236(2) -.174(3) .040(8) Uiso d . 1 . H
H1C7 .355(3) .163(2) .033(3) .037(8) Uiso d . 1 . H
H2C7 .403(3) .252(2) -.017(3) .043(8) Uiso d . 1 . H
H3C7 .434(3) .153(2) -.049(3) .046(9) Uiso d . 1 . H
H1C8 .348(3) -.091(2) -.195(3) .040(8) Uiso d . 1 . H
H2C8 .331(3) -.058(2) -.079(3) .043(8) Uiso d . 1 . H
H3C8 .421(4) -.002(3) -.138(3) .064(11) Uiso d . 1 . H
H1C9 .066(3) -.082(2) -.212(3) .041(8) Uiso d . 1 . H
H2C9 .104(3) -.096(2) -.329(3) .047(9) Uiso d . 1 . H
H3C9 -.006(4) -.013(2) -.323(3) .053(10) Uiso d . 1 . H
H11C .338(3) -.1674(19) .214(2) .030(7) Uiso d . 1 . H

loop_
_atom_type_symbol
_atom_type_description
_atom_type_scat_dispersion_real
_atom_type_scat_dispersion_imag
_atom_type_scat_source
C C 0.0033 0.0016 'International Tables Vol C Tables 4.2.6.8 and 6.1.1.4'
H H 0.0000 0.0000 'International Tables Vol C Tables 4.2.6.8 and 6.1.1.4'
N N 0.0061 0.0033 'International Tables Vol C Tables 4.2.6.8 and 6.1.1.4'
O O 0.0106 0.0060 'International Tables Vol C Tables 4.2.6.8 and 6.1.1.4'
F F 0.0171 0.0103 'International Tables Vol C Tables 4.2.6.8 and 6.1.1.4'
Co Co 0.3494 0.9721 'International Tables Vol C Tables 4.2.6.8 and 6.1.1.4'

loop_
_geom_angle_atom_site_label_1
_geom_angle_atom_site_label_2
_geom_angle_atom_site_label_3
_geom_angle_site_symmetry_1
_geom_angle_site_symmetry_3
_geom_angle
_geom_angle_publ_flag
O2 Co O2 3 . 180.0 ?
O2 Co O3 3 3 88.70(6) ?
O2 Co O3 . 3 91.30(6) yes
O2 Co O3 3 . 91.30(6) ?
O2 Co O3 . . 88.70(6) yes
O3 Co O3 3 . 180.0 ?
O2 Co O1A 3 . 78.7(6) yes
O2 Co O1A . . 101.3(6) yes
O3 Co O1A 3 . 79.8(6) yes
O3 Co O1A . . 100.2(6) yes
O2 Co O1A 3 3 101.3(6) ?
O2 Co O1A . 3 78.7(6) ?
O3 Co O1A 3 3 100.2(6) ?
O3 Co O1A . 3 79.8(6) yes
O1A Co O1A . 3 180.0 ?
O2 Co O1 3 . 95.70(8) yes
O2 Co O1 . . 84.30(8) yes
O3 Co O1 3 . 92.79(7) yes
O3 Co O1 . . 87.21(7) yes
O1A Co O1 . . 21.3(6) yes
O1A Co O1 3 . 158.7(6) yes
O2 Co O1 3 3 84.30(8) ?
O2 Co O1 . 3 95.70(8) ?
O3 Co O1 3 3 87.21(7) ?
O3 Co O1 . 3 92.79(7) ?
O1A Co O1 . 3 158.7(6) ?
O1A Co O1 3 3 21.3(6) ?
O1 Co O1 . 3 180.0 ?
O1 N O1A . . 35.1(9) yes
O1 N C5 . . 115.1(2) yes
O1A N C5 . . 124.4(9) yes
O1 N C1 . . 113.8(2) yes
O1A N C1 . . 109.5(9) yes
C5 N C1 . . 125.3(2) yes
O1A O1 N . . 72.5(15) ?
O1A O1 Co . . 76.3(15) ?
N O1 Co . . 145.1(2) yes
O1 O1A N . . 72.4(16) ?
O1 O1A Co . . 82.5(15) ?
N O1A Co . . 150.4(15) yes
C10 O2 Co . . 126.1(2) yes
C12 O3 Co . . 125.7(2) yes
N C1 C6 . . 107.5(2) ?
N C1 C7 . . 108.3(2) ?
C6 C1 C7 . . 110.4(2) ?
N C1 C2 . . 109.5(2) ?
C6 C1 C2 . . 110.0(2) ?
C7 C1 C2 . . 111.0(2) ?
C3 C2 C1 . . 113.1(2) ?
C3 C2 H1C2 . . 110.(2) ?
C1 C2 H1C2 . . 108.(2) ?
C3 C2 H2C2 . . 112.(2) ?
C1 C2 H2C2 . . 107.(2) ?
H1C2 C2 H2C2 . . 106.(3) ?
C2 C3 C4 . . 108.4(3) ?
C2 C3 H1C3 . . 111.3(16) ?
C4 C3 H1C3 . . 111.3(16) ?
C2 C3 H2C3 . . 111.(2) ?
C4 C3 H2C3 . . 112.(2) ?
H1C3 C3 H2C3 . . 104.(3) ?
C3 C4 C5 . . 113.5(2) ?
C3 C4 H1C4 . . 107.2(16) ?
C5 C4 H1C4 . . 107.7(16) ?
C3 C4 H2C4 . . 113.(2) ?
C5 C4 H2C4 . . 107.4(19) ?
H1C4 C4 H2C4 . . 108.(3) ?
N C5 C9 . . 108.1(2) ?
N C5 C4 . . 110.2(2) ?
C9 C5 C4 . . 109.5(2) ?
N C5 C8 . . 107.9(2) ?
C9 C5 C8 . . 110.4(2) ?
C4 C5 C8 . . 110.8(2) ?
C1 C6 H1C6 . . 112.0(18) ?
C1 C6 H2C6 . . 107.5(17) ?
H1C6 C6 H2C6 . . 109.(2) ?
C1 C6 H3C6 . . 109.6(17) ?
H1C6 C6 H3C6 . . 109.(2) ?
H2C6 C6 H3C6 . . 110.(2) ?
C1 C7 H1C7 . . 107.3(19) ?
C1 C7 H2C7 . . 108.7(17) ?
H1C7 C7 H2C7 . . 113.(3) ?
C1 C7 H3C7 . . 109.7(19) ?
H1C7 C7 H3C7 . . 113.(3) ?
H2C7 C7 H3C7 . . 106.(3) ?
C5 C8 H1C8 . . 109.6(18) ?
C5 C8 H2C8 . . 111.0(19) ?
H1C8 C8 H2C8 . . 108.(3) ?
C5 C8 H3C8 . . 113.(2) ?
H1C8 C8 H3C8 . . 103.(3) ?
H2C8 C8 H3C8 . . 112.(3) ?
C5 C9 H1C9 . . 112.7(18) ?
C5 C9 H2C9 . . 105.3(18) ?
H1C9 C9 H2C9 . . 111.(2) ?
C5 C9 H3C9 . . 109.1(18) ?
H1C9 C9 H3C9 . . 109.(3) ?
H2C9 C9 H3C9 . . 110.(3) ?
O2 C10 C11 . . 128.8(2) yes
O2 C10 C13 . . 113.3(2) yes
C11 C10 C13 . . 117.8(2) yes
C12 C11 C10 . . 121.9(2) yes
C12 C11 H11C . . 119.1(18) ?
C10 C11 H11C . . 119.0(18) ?
O3 C12 C11 . . 128.5(2) yes
O3 C12 C14 . . 113.6(2) yes
C11 C12 C14 . . 117.9(2) yes
F1 C13 F2 . . 107.8(2) ?
F1 C13 F3 . . 106.9(3) ?
F2 C13 F3 . . 106.2(2) ?
F1 C13 C10 . . 111.5(2) ?
F2 C13 C10 . . 113.8(2) ?
F3 C13 C10 . . 110.3(2) ?
F4 C14 F6 . . 106.8(2) ?
F4 C14 F5 . . 107.0(2) ?
F6 C14 F5 . . 105.9(2) ?
F4 C14 C12 . . 111.1(2) ?
F6 C14 C12 . . 111.5(2) ?
F5 C14 C12 . . 114.2(2) ?

loop_
_geom_bond_atom_site_label_1
_geom_bond_atom_site_label_2
_geom_bond_site_symmetry_2
_geom_bond_distance
_geom_bond_publ_flag
Co O2 3 2.035(2) ?
Co O2 . 2.035(2) yes
Co O3 3 2.050(2) ?
Co O3 . 2.050(2) yes
Co O1A . 2.10(2) yes
Co O1A 3 2.10(2) ?
Co O1 . 2.143(2) yes
Co O1 3 2.143(2) ?
N O1 . 1.300(3) yes
N O1A . 1.30(2) yes
N C5 . 1.501(3) yes
N C1 . 1.504(3) yes
O1 O1A . .78(2) ?
O2 C10 . 1.244(3) yes
O3 C12 . 1.250(3) yes
C1 C6 . 1.517(4) ?
C1 C7 . 1.524(4) ?
C1 C2 . 1.535(4) ?
C2 C3 . 1.514(4) ?
C2 H1C2 . .94(3) ?
C2 H2C2 . .93(3) ?
C3 C4 . 1.515(4) ?
C3 H1C3 . .98(3) ?
C3 H2C3 . .94(4) ?
C4 C5 . 1.529(3) ?
C4 H1C4 . .94(3) ?
C4 H2C4 . .93(3) ?
C5 C9 . 1.517(4) ?
C5 C8 . 1.534(4) ?
C6 H1C6 . .93(3) ?
C6 H2C6 . .97(3) ?
C6 H3C6 . .99(3) ?
C7 H1C7 . .89(3) ?
C7 H2C7 . 1.01(3) ?
C7 H3C7 . .93(3) ?
C8 H1C8 . .96(3) ?
C8 H2C8 . .97(3) ?
C8 H3C8 . .97(4) ?
C9 H1C9 . .95(3) ?
C9 H2C9 . 1.03(3) ?
C9 H3C9 . 1.01(4) ?
C10 C11 . 1.396(3) yes
C10 C13 . 1.540(3) yes
C11 C12 . 1.391(3) yes
C11 H11C . .87(3) yes
C12 C14 . 1.536(3) yes
C13 F1 . 1.303(3) ?
C13 F2 . 1.320(3) ?
C13 F3 . 1.324(3) ?
C14 F4 . 1.317(3) ?
C14 F6 . 1.322(3) ?
C14 F5 . 1.323(3) ?

loop_
_geom_torsion_atom_site_label_1
_geom_torsion_atom_site_label_2
_geom_torsion_atom_site_label_3
_geom_torsion_atom_site_label_4
_geom_torsion
N O1 Co O2 -170.2(3)
N O1 Co O3 100.8(3)
N C1 C2 C3 -45.9(3)
C1 C2 C3 C4 62.7(3)
C2 C3 C4 C5 -61.5(3)
C3 C4 C5 N 43.8(3)
C4 C5 N C1 -30.3(3)
C5 N C1 C2 31.3(3)
